data_1570900
loop_
_publ_author_name
'Bortolamiol, Enrica'
'Botter, Eleonora'
'Cavarzerani, Enrico'
'Mauceri, Matteo'
'Demitri, Nicola'
'Rizzolio, Flavio'
'Visentin, Fabiano'
'Scattolin, Thomas'

_publ_section_title
;
 Rational Design of Palladium(II) Indenyl and Allyl Complexes Bearing
 Phosphine and Isocyanide Ancillary Ligands with Promising Antitumor
 Activity.
;
_journal_issue 2
_journal_name_full 'Molecules (Basel, Switzerland)'
_journal_page_first 345
_journal_paper_doi 10.3390/molecules29020345
_journal_volume 29
_journal_year 2024
_chemical_formula_moiety 'C41 H43 N O3 P Pd, Cl O4'
_chemical_formula_sum 'C41 H43 Cl N O7 P Pd'
_chemical_formula_weight 834.58
_space_group_crystal_system triclinic
_space_group_IT_number 2
_space_group_name_Hall '-P 1'
_space_group_name_H-M_alt 'P -1'
_atom_sites_solution_hydrogens geom
_atom_sites_solution_primary direct
_atom_sites_solution_secondary difmap
_audit_creation_method SHELXL-2018/3
_cell_angle_alpha 82.90(3)
_cell_angle_beta 82.85(3)
_cell_angle_gamma 89.24(3)
_cell_formula_units_Z 2
_cell_length_a 12.091(2)
_cell_length_b 12.295(2)
_cell_length_c 12.729(3)
_cell_measurement_reflns_used 18107
_cell_measurement_temperature 100(2)
_cell_measurement_theta_max 31.172
_cell_measurement_theta_min 1.417
_cell_volume 1863.2(6)
_computing_cell_refinement 'XDS (Kabsch, 2010)'
_computing_data_collection 'Elettra XRD2 Data Collection SW'
_computing_data_reduction 'XDS (Kabsch, 2010)'
_computing_molecular_graphics 'Ortep3 for Windows - Coot'
_computing_publication_material 'enCIFer - publCIF'
_computing_structure_refinement 'SHELXL-2019/3 (Sheldrick, 2015)'
_computing_structure_solution 'SHELXT (Sheldrick, 2015)'
_diffrn_ambient_temperature 100(2)
_diffrn_measured_fraction_theta_full 0.995
_diffrn_measured_fraction_theta_max 0.882
_diffrn_measurement_device_type
;
'Arinax MD2s Goniometer, Pilatus 6M detector'
;
_diffrn_measurement_method 'Rotating crystal'
_diffrn_radiation_type Synchrotron
_diffrn_radiation_wavelength 0.620
_diffrn_reflns_av_R_equivalents 0.0687
_diffrn_reflns_av_unetI/netI 0.0631
_diffrn_reflns_Laue_measured_fraction_full 0.995
_diffrn_reflns_Laue_measured_fraction_max 0.882
_diffrn_reflns_limit_h_max 20
_diffrn_reflns_limit_h_min -17
_diffrn_reflns_limit_k_max 20
_diffrn_reflns_limit_k_min -19
_diffrn_reflns_limit_l_max 21
_diffrn_reflns_limit_l_min -21
_diffrn_reflns_number 63227
_diffrn_reflns_point_group_measured_fraction_full 0.995
_diffrn_reflns_point_group_measured_fraction_max 0.882
_diffrn_reflns_theta_full 21.839
_diffrn_reflns_theta_max 31.172
_diffrn_reflns_theta_min 1.417
_diffrn_source 'Elettra Synchrotron - XRD2 BL'
_diffrn_standards_decay_% 0
_diffrn_standards_interval_count 0
_diffrn_standards_number 0
_exptl_absorpt_coefficient_mu 0.457
_exptl_absorpt_correction_type none
_exptl_crystal_colour Orange
_exptl_crystal_density_diffrn 1.488
_exptl_crystal_description 'Thin rods'
_exptl_crystal_F_000 860
_exptl_crystal_size_max 0.100
_exptl_crystal_size_mid 0.050
_exptl_crystal_size_min 0.020
_refine_diff_density_max 2.147
_refine_diff_density_min -1.586
_refine_diff_density_rms 0.106
_refine_ls_extinction_coef 0.0080(10)
_refine_ls_extinction_expression Fc^*^=kFc[1+0.001xFc^2^\l^3^/sin(2\q)]^-1/4^
_refine_ls_extinction_method 'SHELXL-2019/3 (Sheldrick 2015)'
_refine_ls_goodness_of_fit_ref 1.085
_refine_ls_hydrogen_treatment constr
_refine_ls_matrix_type full
_refine_ls_number_parameters 519
_refine_ls_number_reflns 16033
_refine_ls_number_restraints 49
_refine_ls_restrained_S_all 1.090
_refine_ls_R_factor_all 0.0506
_refine_ls_R_factor_gt 0.0431
_refine_ls_shift/su_max 0.005
_refine_ls_shift/su_mean 0.000
_refine_ls_structure_factor_coef Fsqd
_refine_ls_weighting_details 'w=1/[\s^2^(Fo^2^)+(0.0542P)^2^+0.0343P] where P=(Fo^2^+2Fc^2^)/3'
_refine_ls_weighting_scheme calc
_refine_ls_wR_factor_gt 0.1143
_refine_ls_wR_factor_ref 0.1214
_reflns_Friedel_coverage 0.000
_reflns_number_gt 13563
_reflns_number_total 16033
_reflns_threshold_expression 'I > 2\s(I)'
_cod_data_source_file EB52.cif
_cod_data_source_block EB52
_cod_original_cell_volume 1863.0(7)
_cod_database_code 1570900
_shelx_shelxl_version_number 2018/3
_shelx_space_group_comment
;
The symmetry employed for this shelxl refinement is uniquely defined
by the following loop, which should always be used as a source of
symmetry information in preference to the above space-group names.
They are only intended as comments.
;
_shelx_estimated_absorpt_t_min 0.956
_shelx_estimated_absorpt_t_max 0.991

loop_
_space_group_symop_operation_xyz
'x, y, z'
'-x, -y, -z'

loop_
_atom_site_label
_atom_site_type_symbol
_atom_site_fract_x
_atom_site_fract_y
_atom_site_fract_z
_atom_site_U_iso_or_equiv
_atom_site_adp_type
_atom_site_occupancy
_atom_site_site_symmetry_order
_atom_site_calc_flag
_atom_site_refinement_flags_posn
_atom_site_refinement_flags_adp
_atom_site_refinement_flags_occupancy
_atom_site_disorder_assembly
_atom_site_disorder_group
Pd_1 Pd 0.68618(2) 0.50614(2) 0.70036(2) 0.02272(4) Uani 1 1 d . . . . .
N_2 N 0.74969(15) 0.65372(13) 0.86664(12) 0.0293(3) Uani 1 1 d . . . . .
C_2 C 0.73231(16) 0.59507(14) 0.80655(13) 0.0279(3) Uani 1 1 d . . . . .
C1_2 C 0.76142(15) 0.73766(13) 0.93494(12) 0.0240(3) Uani 1 1 d . . . . .
C2_2 C 0.88085(18) 0.74016(16) 0.96113(15) 0.0315(3) Uani 1 1 d . . . . .
H2A_2 H 0.933072 0.754741 0.894617 0.038 Uiso 1 1 calc R U . . .
H2B_2 H 0.900195 0.668557 0.999027 0.038 Uiso 1 1 calc R U . . .
C3_2 C 0.73158(19) 0.84751(15) 0.87481(14) 0.0317(4) Uani 1 1 d . . . . .
H3A_2 H 0.654711 0.844661 0.856074 0.038 Uiso 1 1 calc R U . . .
H3B_2 H 0.783156 0.863294 0.807996 0.038 Uiso 1 1 calc R U . . .
C4_2 C 0.68053(17) 0.71102(15) 1.03735(13) 0.0290(3) Uani 1 1 d . . . . .
H4A_2 H 0.699319 0.639153 1.075086 0.035 Uiso 1 1 calc R U . . .
H4B_2 H 0.603239 0.707400 1.019881 0.035 Uiso 1 1 calc R U . . .
C5_2 C 0.8901(2) 0.83162(18) 1.03229(17) 0.0372(4) Uani 1 1 d . . . . .
H5_2 H 0.968141 0.834782 1.050106 0.045 Uiso 1 1 calc R U . . .
C6_2 C 0.8595(2) 0.94216(18) 0.97403(19) 0.0424(5) Uani 1 1 d . . . . .
H6A_2 H 0.866096 1.000620 1.019879 0.051 Uiso 1 1 calc R U . . .
H6B_2 H 0.911653 0.959389 0.907769 0.051 Uiso 1 1 calc R U . . .
C7_2 C 0.7407(2) 0.93805(15) 0.94682(17) 0.0382(4) Uani 1 1 d . . . . .
H7_2 H 0.721161 1.010381 0.908573 0.046 Uiso 1 1 calc R U . . .
C8_2 C 0.6598(2) 0.91229(18) 1.0496(2) 0.0438(5) Uani 1 1 d . . . . .
H8A_2 H 0.664040 0.970671 1.096033 0.053 Uiso 1 1 calc R U . . .
H8B_2 H 0.582466 0.909517 1.031990 0.053 Uiso 1 1 calc R U . . .
C9_2 C 0.6905(2) 0.80161(17) 1.10835(15) 0.0365(4) Uani 1 1 d . . . . .
H9_2 H 0.638299 0.785443 1.175769 0.044 Uiso 1 1 calc R U . . .
C10_2 C 0.8097(2) 0.80605(19) 1.13542(15) 0.0413(5) Uani 1 1 d . . . . .
H10A_2 H 0.829428 0.734800 1.173769 0.050 Uiso 1 1 calc R U . . .
H10B_2 H 0.815902 0.863458 1.182514 0.050 Uiso 1 1 calc R U . . .
ClA_5 Cl 0.3747(2) 0.7559(3) 0.87445(16) 0.0522(7) Uani 0.654(6) 1 d D . P A 1
O1A_5 O 0.4262(6) 0.6619(5) 0.9238(5) 0.131(3) Uani 0.654(6) 1 d D . P A 1
O2A_5 O 0.3342(3) 0.7272(3) 0.78115(19) 0.0476(9) Uani 0.654(6) 1 d D . P A 1
O3A_5 O 0.2841(5) 0.7865(6) 0.9458(5) 0.114(4) Uani 0.654(6) 1 d D . P A 1
O4A_5 O 0.4516(4) 0.8432(4) 0.8461(4) 0.100(2) Uani 0.654(6) 1 d D . P A 1
ClB_5 Cl 0.3662(4) 0.7800(5) 0.8768(4) 0.0453(9) Uani 0.346(6) 1 d D . P A 2
O1B_5 O 0.3754(7) 0.6809(6) 0.8354(11) 0.100(5) Uani 0.346(6) 1 d D . P A 2
O2B_5 O 0.3882(7) 0.8738(5) 0.7982(4) 0.0539(18) Uani 0.346(6) 1 d D . P A 2
O3B_5 O 0.2569(6) 0.7972(6) 0.9292(7) 0.0453(16) Uani 0.346(6) 1 d D . P A 2
O4B_5 O 0.4375(7) 0.7873(9) 0.9563(6) 0.098(4) Uani 0.346(6) 1 d D . P A 2
C4_3 C 0.78191(18) 0.27286(14) 0.57581(15) 0.0310(4) Uani 1 1 d . . . . .
H4_3 H 0.780477 0.285499 0.500836 0.037 Uiso 1 1 calc R U . . .
C5_3 C 0.86639(19) 0.21042(15) 0.61912(17) 0.0351(4) Uani 1 1 d . . . . .
H5_3 H 0.922516 0.179476 0.572753 0.042 Uiso 1 1 calc R U . . .
C6_3 C 0.8701(2) 0.19247(16) 0.72951(18) 0.0367(4) Uani 1 1 d . . . . .
H6_3 H 0.927750 0.148487 0.756805 0.044 Uiso 1 1 calc R U . . .
C9_3 C 0.69991(17) 0.31602(13) 0.64559(14) 0.0284(3) Uani 1 1 d . . . . .
C3_3 C 0.60127(17) 0.38330(15) 0.62750(14) 0.0304(3) Uani 1 1 d . . . . .
H3_3 H 0.581575 0.414437 0.560291 0.036 Uiso 1 1 calc R U . . .
C8_3 C 0.70481(17) 0.29975(14) 0.75740(14) 0.0292(3) Uani 1 1 d . . . . .
C7_3 C 0.79023(19) 0.23838(15) 0.79985(16) 0.0340(4) Uani 1 1 d . . . . .
H7_3 H 0.793936 0.228128 0.874542 0.041 Uiso 1 1 calc R U . . .
C1_3 C 0.60943(17) 0.35831(16) 0.80758(14) 0.0322(4) Uani 1 1 d . . . . .
H1_3 H 0.596745 0.370303 0.880418 0.039 Uiso 1 1 calc R U . . .
C2_3 C 0.54043(18) 0.39337(17) 0.72917(16) 0.0348(4) Uani 1 1 d . . . . .
H2_3 H 0.466168 0.419281 0.741677 0.042 Uiso 1 1 calc R U . . .
P_4 P 0.74421(4) 0.63253(3) 0.55616(3) 0.02063(8) Uani 1 1 d . . . . .
C12_4 C 0.91511(15) 0.60649(14) 0.38980(14) 0.0269(3) Uani 1 1 d . . . . .
H12_4 H 0.961118 0.647507 0.425850 0.032 Uiso 1 1 calc R U . . .
C11_4 C 0.95675(16) 0.57301(15) 0.29205(15) 0.0292(3) Uani 1 1 d . . . . .
H11_4 H 1.030950 0.591440 0.261761 0.035 Uiso 1 1 calc R U . . .
C10_4 C 0.89032(16) 0.51260(13) 0.23825(13) 0.0267(3) Uani 1 1 d . . . . .
C9_4 C 0.78280(16) 0.48243(14) 0.28358(13) 0.0274(3) Uani 1 1 d . . . . .
H9_4 H 0.737946 0.439090 0.248612 0.033 Uiso 1 1 calc R U . . .
C8_4 C 0.74209(16) 0.51698(14) 0.38131(13) 0.0272(3) Uani 1 1 d . . . . .
H8_4 H 0.668494 0.496998 0.412329 0.033 Uiso 1 1 calc R U . . .
C7_4 C 0.80648(15) 0.58028(13) 0.43514(12) 0.0237(3) Uani 1 1 d . . . . .
C1_4 C 0.63148(14) 0.71761(13) 0.51345(12) 0.0222(3) Uani 1 1 d . . . . .
C6_4 C 0.63845(15) 0.77336(14) 0.41042(12) 0.0247(3) Uani 1 1 d . . . . .
H6_4 H 0.699957 0.759956 0.359567 0.030 Uiso 1 1 calc R U . . .
C5_4 C 0.55732(15) 0.84807(14) 0.38064(12) 0.0253(3) Uani 1 1 d . . . . .
H5_4 H 0.563585 0.885646 0.310307 0.030 Uiso 1 1 calc R U . . .
C4_4 C 0.46663(15) 0.86733(13) 0.45505(12) 0.0240(3) Uani 1 1 d . . . . .
C3_4 C 0.45894(16) 0.81226(15) 0.55862(13) 0.0272(3) Uani 1 1 d . . . . .
H3_4 H 0.397494 0.825731 0.609516 0.033 Uiso 1 1 calc R U . . .
C2_4 C 0.54028(15) 0.73834(14) 0.58730(12) 0.0250(3) Uani 1 1 d . . . . .
H2_4 H 0.534208 0.701247 0.657828 0.030 Uiso 1 1 calc R U . . .
C13_4 C 0.84478(14) 0.72989(12) 0.58537(12) 0.0214(3) Uani 1 1 d . . . . .
C14_4 C 0.93517(15) 0.69224(13) 0.63747(13) 0.0253(3) Uani 1 1 d . . . . .
H14_4 H 0.944567 0.615628 0.655319 0.030 Uiso 1 1 calc R U . . .
C15_4 C 1.01219(15) 0.76446(14) 0.66402(13) 0.0260(3) Uani 1 1 d . . . . .
H15_4 H 1.074416 0.737448 0.698012 0.031 Uiso 1 1 calc R U . . .
C16_4 C 0.99645(15) 0.87744(14) 0.63981(13) 0.0264(3) Uani 1 1 d . . . . .
C17_4 C 0.90654(16) 0.91561(13) 0.58802(14) 0.0272(3) Uani 1 1 d . . . . .
H17_4 H 0.896178 0.992255 0.571447 0.033 Uiso 1 1 calc R U . . .
C18_4 C 0.83156(14) 0.84282(12) 0.56019(13) 0.0235(3) Uani 1 1 d . . . . .
H18_4 H 0.770943 0.869938 0.523820 0.028 Uiso 1 1 calc R U . . .
OA_4 O 0.38259(13) 0.93712(11) 0.43388(11) 0.0306(3) Uani 1 1 d . . . . .
CA_4 C 0.38061(19) 0.98247(16) 0.32538(16) 0.0341(4) Uani 1 1 d . . . . .
HA1_4 H 0.447221 1.027729 0.301321 0.051 Uiso 1 1 calc R U . . .
HA2_4 H 0.313849 1.027782 0.319495 0.051 Uiso 1 1 calc R U . . .
HA3_4 H 0.379406 0.923046 0.280823 0.051 Uiso 1 1 calc R U . . .
OC_4 O 1.06428(13) 0.95620(12) 0.66334(13) 0.0359(3) Uani 1 1 d . . . . .
CC_4 C 1.1647(2) 0.9205(2) 0.7052(3) 0.0501(6) Uani 1 1 d . . . . .
HC1_4 H 1.146626 0.883357 0.777914 0.075 Uiso 1 1 calc R U . . .
HC2_4 H 1.212440 0.984069 0.706474 0.075 Uiso 1 1 calc R U . . .
HC3_4 H 1.204067 0.869687 0.660048 0.075 Uiso 1 1 calc R U . . .
OB_4 O 0.93853(13) 0.48713(12) 0.14177(11) 0.0326(3) Uani 1 1 d . . . . .
CB_4 C 0.87139(17) 0.42602(17) 0.08223(15) 0.0324(4) Uani 1 1 d . . . . .
HB1_4 H 0.856149 0.352652 0.120721 0.049 Uiso 1 1 calc R U . . .
HB2_4 H 0.911840 0.419685 0.011592 0.049 Uiso 1 1 calc R U . . .
HB3_4 H 0.800856 0.464473 0.074178 0.049 Uiso 1 1 calc R U . . .

loop_
_atom_site_aniso_label
_atom_site_aniso_U_11
_atom_site_aniso_U_22
_atom_site_aniso_U_33
_atom_site_aniso_U_23
_atom_site_aniso_U_13
_atom_site_aniso_U_12
Pd_1 0.03305(7) 0.01803(6) 0.01588(6) -0.00412(4) 0.00445(4) -0.00682(4)
N_2 0.0413(8) 0.0270(6) 0.0191(6) -0.0076(5) 0.0032(5) -0.0046(6)
C_2 0.0394(9) 0.0242(7) 0.0188(6) -0.0048(5) 0.0042(6) -0.0054(6)
C1_2 0.0375(8) 0.0201(6) 0.0140(5) -0.0048(5) 0.0013(5) -0.0024(5)
C2_2 0.0390(9) 0.0295(8) 0.0262(7) -0.0059(6) -0.0029(6) -0.0015(7)
C3_2 0.0478(10) 0.0270(8) 0.0193(6) 0.0018(6) -0.0042(6) -0.0023(7)
C4_2 0.0419(9) 0.0247(7) 0.0180(6) -0.0029(5) 0.0063(6) -0.0019(6)
C5_2 0.0493(12) 0.0330(9) 0.0318(9) -0.0071(7) -0.0111(8) -0.0068(8)
C6_2 0.0640(15) 0.0275(9) 0.0362(10) -0.0035(7) -0.0067(9) -0.0144(9)
C7_2 0.0615(14) 0.0194(7) 0.0332(9) -0.0006(6) -0.0066(8) 0.0000(7)
C8_2 0.0640(15) 0.0279(9) 0.0392(11) -0.0126(8) 0.0022(10) 0.0088(9)
C9_2 0.0596(13) 0.0294(8) 0.0186(7) -0.0081(6) 0.0069(7) 0.0007(8)
C10_2 0.0714(16) 0.0345(9) 0.0202(7) -0.0077(7) -0.0102(8) -0.0009(9)
ClA_5 0.0591(9) 0.0744(17) 0.0225(5) -0.0048(6) -0.0015(5) -0.0206(8)
O1A_5 0.183(7) 0.122(5) 0.094(4) 0.011(4) -0.071(4) 0.044(5)
O2A_5 0.0577(18) 0.060(2) 0.0238(10) -0.0059(11) 0.0048(10) -0.0188(15)
O3A_5 0.130(6) 0.149(7) 0.059(4) -0.055(4) 0.056(4) -0.065(5)
O4A_5 0.087(3) 0.115(4) 0.099(4) -0.049(4) 0.030(3) -0.067(3)
ClB_5 0.0364(11) 0.0517(16) 0.0449(15) 0.0009(10) 0.0024(9) -0.0213(10)
O1B_5 0.062(5) 0.037(3) 0.197(14) -0.027(6) 0.021(7) -0.020(3)
O2B_5 0.073(4) 0.056(3) 0.028(2) -0.005(2) 0.011(2) -0.012(3)
O3B_5 0.058(3) 0.035(3) 0.039(3) -0.011(2) 0.019(3) -0.004(2)
O4B_5 0.070(5) 0.145(10) 0.075(5) 0.035(6) -0.036(4) -0.026(5)
C4_3 0.0486(10) 0.0190(6) 0.0241(7) -0.0057(5) 0.0051(7) -0.0088(6)
C5_3 0.0495(11) 0.0199(7) 0.0337(9) -0.0065(6) 0.0078(8) -0.0062(7)
C6_3 0.0507(12) 0.0212(7) 0.0360(9) -0.0001(6) 0.0006(8) -0.0039(7)
C9_3 0.0429(9) 0.0182(6) 0.0227(7) -0.0039(5) 0.0040(6) -0.0120(6)
C3_3 0.0395(9) 0.0268(7) 0.0241(7) -0.0052(6) 0.0025(6) -0.0132(6)
C8_3 0.0441(9) 0.0200(6) 0.0212(6) -0.0016(5) 0.0055(6) -0.0114(6)
C7_3 0.0507(11) 0.0231(7) 0.0260(8) 0.0017(6) 0.0006(7) -0.0084(7)
C1_3 0.0422(10) 0.0292(8) 0.0222(7) -0.0033(6) 0.0097(6) -0.0129(7)
C2_3 0.0378(9) 0.0340(9) 0.0305(8) -0.0055(7) 0.0079(7) -0.0160(7)
P_4 0.02948(19) 0.01569(15) 0.01582(15) -0.00370(12) 0.00276(13) -0.00307(13)
C12_4 0.0305(8) 0.0222(7) 0.0263(7) -0.0050(5) 0.0048(6) -0.0003(5)
C11_4 0.0315(8) 0.0252(7) 0.0286(8) -0.0056(6) 0.0076(6) -0.0011(6)
C10_4 0.0351(8) 0.0204(6) 0.0223(7) -0.0035(5) 0.0068(6) 0.0006(5)
C9_4 0.0358(8) 0.0246(7) 0.0210(6) -0.0073(5) 0.0048(6) -0.0027(6)
C8_4 0.0355(8) 0.0247(7) 0.0203(6) -0.0074(5) 0.0060(5) -0.0047(6)
C7_4 0.0328(7) 0.0179(6) 0.0189(6) -0.0042(5) 0.0044(5) -0.0009(5)
C1_4 0.0303(7) 0.0204(6) 0.0154(5) -0.0054(4) 0.0025(5) -0.0032(5)
C6_4 0.0321(8) 0.0254(7) 0.0155(6) -0.0042(5) 0.0025(5) -0.0009(5)
C5_4 0.0346(8) 0.0244(7) 0.0163(6) -0.0045(5) 0.0010(5) -0.0015(6)
C4_4 0.0323(8) 0.0206(6) 0.0194(6) -0.0061(5) -0.0002(5) 0.0009(5)
C3_4 0.0330(8) 0.0283(7) 0.0191(6) -0.0048(5) 0.0034(5) 0.0045(6)
C2_4 0.0319(8) 0.0259(7) 0.0159(6) -0.0039(5) 0.0030(5) 0.0001(6)
C13_4 0.0299(7) 0.0150(5) 0.0182(6) -0.0028(4) 0.0025(5) -0.0024(5)
C14_4 0.0323(8) 0.0195(6) 0.0233(6) -0.0020(5) -0.0008(5) -0.0003(5)
C15_4 0.0288(7) 0.0263(7) 0.0227(6) -0.0046(5) -0.0013(5) -0.0002(6)
C16_4 0.0325(8) 0.0243(7) 0.0224(6) -0.0085(5) 0.0035(5) -0.0061(6)
C17_4 0.0359(8) 0.0175(6) 0.0274(7) -0.0038(5) 0.0008(6) -0.0043(5)
C18_4 0.0314(7) 0.0155(5) 0.0225(6) -0.0016(5) 0.0003(5) -0.0023(5)
OA_4 0.0397(7) 0.0272(6) 0.0237(5) -0.0034(4) 0.0001(5) 0.0077(5)
CA_4 0.0438(10) 0.0289(8) 0.0278(8) 0.0008(6) -0.0027(7) 0.0086(7)
OC_4 0.0376(7) 0.0312(7) 0.0416(8) -0.0140(6) -0.0046(6) -0.0078(5)
CC_4 0.0391(11) 0.0538(14) 0.0653(16) -0.0314(13) -0.0141(11) -0.0017(10)
OB_4 0.0385(7) 0.0321(6) 0.0253(6) -0.0094(5) 0.0103(5) -0.0029(5)
CB_4 0.0373(9) 0.0332(9) 0.0261(8) -0.0099(6) 0.0056(6) -0.0036(7)

loop_
_atom_type_symbol
_atom_type_description
_atom_type_scat_dispersion_real
_atom_type_scat_dispersion_imag
_atom_type_scat_source
C C 0.0020 0.0012 'International Tables Vol C Tables 4.2.6.8 and 6.1.1.4'
N N 0.0042 0.0025 'International Tables Vol C Tables 4.2.6.8 and 6.1.1.4'
O O 0.0077 0.0045 'International Tables Vol C Tables 4.2.6.8 and 6.1.1.4'
H H 0.0000 0.0000 'International Tables Vol C Tables 4.2.6.8 and 6.1.1.4'
Cl Cl 0.1198 0.1216 'International Tables Vol C Tables 4.2.6.8 and 6.1.1.4'
P P 0.0809 0.0720 'International Tables Vol C Tables 4.2.6.8 and 6.1.1.4'
Pd Pd -1.3766 0.7904 'International Tables Vol C Tables 4.2.6.8 and 6.1.1.4'

loop_
_geom_angle_atom_site_label_1
_geom_angle_atom_site_label_2
_geom_angle_atom_site_label_3
_geom_angle
_geom_angle_site_symmetry_1
_geom_angle_site_symmetry_3
_geom_angle_publ_flag
C_2 Pd_1 C3_3 161.73(7) . . ?
C_2 Pd_1 C2_3 124.58(7) . . ?
C3_3 Pd_1 C2_3 37.63(7) . . ?
C_2 Pd_1 C1_3 101.17(7) . . ?
C3_3 Pd_1 C1_3 61.68(7) . . ?
C2_3 Pd_1 C1_3 36.40(9) . . ?
C_2 Pd_1 P_4 94.64(5) . . ?
C3_3 Pd_1 P_4 102.39(5) . . ?
C2_3 Pd_1 P_4 130.16(6) . . ?
C1_3 Pd_1 P_4 164.07(5) . . ?
C_2 Pd_1 C9_3 142.10(8) . . ?
C3_3 Pd_1 C9_3 35.46(8) . . ?
C2_3 Pd_1 C9_3 58.57(7) . . ?
C1_3 Pd_1 C9_3 57.85(6) . . ?
P_4 Pd_1 C9_3 109.77(4) . . ?
C_2 Pd_1 C8_3 112.26(7) . . ?
C3_3 Pd_1 C8_3 57.90(7) . . ?
C2_3 Pd_1 C8_3 57.63(8) . . ?
C1_3 Pd_1 C8_3 34.74(7) . . ?
P_4 Pd_1 C8_3 138.40(4) . . ?
C9_3 Pd_1 C8_3 32.44(6) . . ?
C_2 N_2 C1_2 172.2(2) . . ?
N_2 C_2 Pd_1 172.84(19) . . ?
N_2 C1_2 C2_2 109.99(15) . . ?
N_2 C1_2 C3_2 107.60(14) . . ?
C2_2 C1_2 C3_2 110.30(15) . . ?
N_2 C1_2 C4_2 108.13(14) . . ?
C2_2 C1_2 C4_2 110.27(14) . . ?
C3_2 C1_2 C4_2 110.48(15) . . ?
C1_2 C2_2 C5_2 108.28(17) . . ?
C1_2 C2_2 H2A_2 110.0 . . ?
C5_2 C2_2 H2A_2 110.0 . . ?
C1_2 C2_2 H2B_2 110.0 . . ?
C5_2 C2_2 H2B_2 110.0 . . ?
H2A_2 C2_2 H2B_2 108.4 . . ?
C1_2 C3_2 C7_2 108.68(15) . . ?
C1_2 C3_2 H3A_2 110.0 . . ?
C7_2 C3_2 H3A_2 110.0 . . ?
C1_2 C3_2 H3B_2 110.0 . . ?
C7_2 C3_2 H3B_2 110.0 . . ?
H3A_2 C3_2 H3B_2 108.3 . . ?
C1_2 C4_2 C9_2 108.18(15) . . ?
C1_2 C4_2 H4A_2 110.1 . . ?
C9_2 C4_2 H4A_2 110.1 . . ?
C1_2 C4_2 H4B_2 110.1 . . ?
C9_2 C4_2 H4B_2 110.1 . . ?
H4A_2 C4_2 H4B_2 108.4 . . ?
C6_2 C5_2 C10_2 109.4(2) . . ?
C6_2 C5_2 C2_2 110.06(17) . . ?
C10_2 C5_2 C2_2 108.93(17) . . ?
C6_2 C5_2 H5_2 109.5 . . ?
C10_2 C5_2 H5_2 109.5 . . ?
C2_2 C5_2 H5_2 109.5 . . ?
C7_2 C6_2 C5_2 109.79(18) . . ?
C7_2 C6_2 H6A_2 109.7 . . ?
C5_2 C6_2 H6A_2 109.7 . . ?
C7_2 C6_2 H6B_2 109.7 . . ?
C5_2 C6_2 H6B_2 109.7 . . ?
H6A_2 C6_2 H6B_2 108.2 . . ?
C6_2 C7_2 C8_2 109.7(2) . . ?
C6_2 C7_2 C3_2 109.34(19) . . ?
C8_2 C7_2 C3_2 109.10(18) . . ?
C6_2 C7_2 H7_2 109.5 . . ?
C8_2 C7_2 H7_2 109.5 . . ?
C3_2 C7_2 H7_2 109.5 . . ?
C9_2 C8_2 C7_2 109.39(18) . . ?
C9_2 C8_2 H8A_2 109.8 . . ?
C7_2 C8_2 H8A_2 109.8 . . ?
C9_2 C8_2 H8B_2 109.8 . . ?
C7_2 C8_2 H8B_2 109.8 . . ?
H8A_2 C8_2 H8B_2 108.2 . . ?
C10_2 C9_2 C4_2 109.66(18) . . ?
C10_2 C9_2 C8_2 109.7(2) . . ?
C4_2 C9_2 C8_2 109.59(17) . . ?
C10_2 C9_2 H9_2 109.3 . . ?
C4_2 C9_2 H9_2 109.3 . . ?
C8_2 C9_2 H9_2 109.3 . . ?
C9_2 C10_2 C5_2 109.53(16) . . ?
C9_2 C10_2 H10A_2 109.8 . . ?
C5_2 C10_2 H10A_2 109.8 . . ?
C9_2 C10_2 H10B_2 109.8 . . ?
C5_2 C10_2 H10B_2 109.8 . . ?
H10A_2 C10_2 H10B_2 108.2 . . ?
O4A_5 ClA_5 O3A_5 110.5(4) . . ?
O4A_5 ClA_5 O1A_5 110.9(4) . . ?
O3A_5 ClA_5 O1A_5 108.7(4) . . ?
O4A_5 ClA_5 O2A_5 109.6(3) . . ?
O3A_5 ClA_5 O2A_5 109.2(3) . . ?
O1A_5 ClA_5 O2A_5 108.1(3) . . ?
O1B_5 ClB_5 O4B_5 112.8(8) . . ?
O1B_5 ClB_5 O2B_5 114.0(6) . . ?
O4B_5 ClB_5 O2B_5 107.3(5) . . ?
O1B_5 ClB_5 O3B_5 112.3(5) . . ?
O4B_5 ClB_5 O3B_5 104.4(6) . . ?
O2B_5 ClB_5 O3B_5 105.2(5) . . ?
C9_3 C4_3 C5_3 118.12(18) . . ?
C9_3 C4_3 H4_3 120.9 . . ?
C5_3 C4_3 H4_3 120.9 . . ?
C4_3 C5_3 C6_3 121.41(19) . . ?
C4_3 C5_3 H5_3 119.3 . . ?
C6_3 C5_3 H5_3 119.3 . . ?
C7_3 C6_3 C5_3 120.8(2) . . ?
C7_3 C6_3 H6_3 119.6 . . ?
C5_3 C6_3 H6_3 119.6 . . ?
C4_3 C9_3 C8_3 120.52(19) . . ?
C4_3 C9_3 C3_3 132.11(18) . . ?
C8_3 C9_3 C3_3 107.35(16) . . ?
C4_3 C9_3 Pd_1 128.68(12) . . ?
C8_3 C9_3 Pd_1 75.66(10) . . ?
C3_3 C9_3 Pd_1 60.18(9) . . ?
C2_3 C3_3 C9_3 107.50(18) . . ?
C2_3 C3_3 Pd_1 72.23(11) . . ?
C9_3 C3_3 Pd_1 84.36(11) . . ?
C2_3 C3_3 H3_3 126.2 . . ?
C9_3 C3_3 H3_3 126.2 . . ?
Pd_1 C3_3 H3_3 110.0 . . ?
C7_3 C8_3 C9_3 120.94(18) . . ?
C7_3 C8_3 C1_3 132.06(17) . . ?
C9_3 C8_3 C1_3 107.00(18) . . ?
C7_3 C8_3 Pd_1 131.54(13) . . ?
C9_3 C8_3 Pd_1 71.90(10) . . ?
C1_3 C8_3 Pd_1 61.46(10) . . ?
C8_3 C7_3 C6_3 118.13(19) . . ?
C8_3 C7_3 H7_3 120.9 . . ?
C6_3 C7_3 H7_3 120.9 . . ?
C2_3 C1_3 C8_3 108.13(16) . . ?
C2_3 C1_3 Pd_1 70.04(11) . . ?
C8_3 C1_3 Pd_1 83.80(10) . . ?
C2_3 C1_3 H1_3 125.9 . . ?
C8_3 C1_3 H1_3 125.9 . . ?
Pd_1 C1_3 H1_3 112.5 . . ?
C1_3 C2_3 C3_3 108.05(19) . . ?
C1_3 C2_3 Pd_1 73.56(11) . . ?
C3_3 C2_3 Pd_1 70.14(10) . . ?
C1_3 C2_3 H2_3 126.0 . . ?
C3_3 C2_3 H2_3 126.0 . . ?
Pd_1 C2_3 H2_3 122.0 . . ?
C1_4 P_4 C7_4 103.85(8) . . ?
C1_4 P_4 C13_4 103.93(7) . . ?
C7_4 P_4 C13_4 105.46(8) . . ?
C1_4 P_4 Pd_1 112.28(6) . . ?
C7_4 P_4 Pd_1 117.26(6) . . ?
C13_4 P_4 Pd_1 112.82(6) . . ?
C11_4 C12_4 C7_4 120.45(17) . . ?
C11_4 C12_4 H12_4 119.8 . . ?
C7_4 C12_4 H12_4 119.8 . . ?
C12_4 C11_4 C10_4 120.45(16) . . ?
C12_4 C11_4 H11_4 119.8 . . ?
C10_4 C11_4 H11_4 119.8 . . ?
OB_4 C10_4 C9_4 124.48(17) . . ?
OB_4 C10_4 C11_4 115.40(16) . . ?
C9_4 C10_4 C11_4 120.12(15) . . ?
C10_4 C9_4 C8_4 118.73(17) . . ?
C10_4 C9_4 H9_4 120.6 . . ?
C8_4 C9_4 H9_4 120.6 . . ?
C9_4 C8_4 C7_4 121.96(16) . . ?
C9_4 C8_4 H8_4 119.0 . . ?
C7_4 C8_4 H8_4 119.0 . . ?
C12_4 C7_4 C8_4 118.24(15) . . ?
C12_4 C7_4 P_4 122.05(13) . . ?
C8_4 C7_4 P_4 119.59(13) . . ?
C6_4 C1_4 C2_4 118.51(16) . . ?
C6_4 C1_4 P_4 121.23(13) . . ?
C2_4 C1_4 P_4 119.90(12) . . ?
C5_4 C6_4 C1_4 121.42(15) . . ?
C5_4 C6_4 H6_4 119.3 . . ?
C1_4 C6_4 H6_4 119.3 . . ?
C6_4 C5_4 C4_4 119.34(15) . . ?
C6_4 C5_4 H5_4 120.3 . . ?
C4_4 C5_4 H5_4 120.3 . . ?
OA_4 C4_4 C5_4 124.04(15) . . ?
OA_4 C4_4 C3_4 116.20(15) . . ?
C5_4 C4_4 C3_4 119.76(16) . . ?
C2_4 C3_4 C4_4 120.34(15) . . ?
C2_4 C3_4 H3_4 119.8 . . ?
C4_4 C3_4 H3_4 119.8 . . ?
C3_4 C2_4 C1_4 120.63(15) . . ?
C3_4 C2_4 H2_4 119.7 . . ?
C1_4 C2_4 H2_4 119.7 . . ?
C14_4 C13_4 C18_4 118.66(15) . . ?
C14_4 C13_4 P_4 119.79(12) . . ?
C18_4 C13_4 P_4 121.50(13) . . ?
C13_4 C14_4 C15_4 121.49(15) . . ?
C13_4 C14_4 H14_4 119.3 . . ?
C15_4 C14_4 H14_4 119.3 . . ?
C14_4 C15_4 C16_4 119.01(17) . . ?
C14_4 C15_4 H15_4 120.5 . . ?
C16_4 C15_4 H15_4 120.5 . . ?
OC_4 C16_4 C17_4 115.48(16) . . ?
OC_4 C16_4 C15_4 124.68(18) . . ?
C17_4 C16_4 C15_4 119.83(16) . . ?
C16_4 C17_4 C18_4 120.61(15) . . ?
C16_4 C17_4 H17_4 119.7 . . ?
C18_4 C17_4 H17_4 119.7 . . ?
C17_4 C18_4 C13_4 120.37(16) . . ?
C17_4 C18_4 H18_4 119.8 . . ?
C13_4 C18_4 H18_4 119.8 . . ?
C4_4 OA_4 CA_4 117.05(14) . . ?
OA_4 CA_4 HA1_4 109.5 . . ?
OA_4 CA_4 HA2_4 109.5 . . ?
HA1_4 CA_4 HA2_4 109.5 . . ?
OA_4 CA_4 HA3_4 109.5 . . ?
HA1_4 CA_4 HA3_4 109.5 . . ?
HA2_4 CA_4 HA3_4 109.5 . . ?
C16_4 OC_4 CC_4 117.20(18) . . ?
OC_4 CC_4 HC1_4 109.5 . . ?
OC_4 CC_4 HC2_4 109.5 . . ?
HC1_4 CC_4 HC2_4 109.5 . . ?
OC_4 CC_4 HC3_4 109.5 . . ?
HC1_4 CC_4 HC3_4 109.5 . . ?
HC2_4 CC_4 HC3_4 109.5 . . ?
C10_4 OB_4 CB_4 117.14(15) . . ?
OB_4 CB_4 HB1_4 109.5 . . ?
OB_4 CB_4 HB2_4 109.5 . . ?
HB1_4 CB_4 HB2_4 109.5 . . ?
OB_4 CB_4 HB3_4 109.5 . . ?
HB1_4 CB_4 HB3_4 109.5 . . ?
HB2_4 CB_4 HB3_4 109.5 . . ?

loop_
_geom_bond_atom_site_label_1
_geom_bond_atom_site_label_2
_geom_bond_distance
_geom_bond_site_symmetry_2
_geom_bond_publ_flag
Pd_1 C_2 1.9755(18) . ?
Pd_1 C3_3 2.1953(18) . ?
Pd_1 C2_3 2.2227(19) . ?
Pd_1 C1_3 2.2680(19) . ?
Pd_1 P_4 2.2977(9) . ?
Pd_1 C9_3 2.5181(17) . ?
Pd_1 C8_3 2.5666(19) . ?
N_2 C_2 1.153(2) . ?
N_2 C1_2 1.448(2) . ?
C1_2 C2_2 1.523(3) . ?
C1_2 C3_2 1.530(2) . ?
C1_2 C4_2 1.533(2) . ?
C2_2 C5_2 1.542(3) . ?
C2_2 H2A_2 0.9900 . ?
C2_2 H2B_2 0.9900 . ?
C3_2 C7_2 1.540(3) . ?
C3_2 H3A_2 0.9900 . ?
C3_2 H3B_2 0.9900 . ?
C4_2 C9_2 1.533(3) . ?
C4_2 H4A_2 0.9900 . ?
C4_2 H4B_2 0.9900 . ?
C5_2 C6_2 1.530(3) . ?
C5_2 C10_2 1.535(3) . ?
C5_2 H5_2 1.0000 . ?
C6_2 C7_2 1.522(4) . ?
C6_2 H6A_2 0.9900 . ?
C6_2 H6B_2 0.9900 . ?
C7_2 C8_2 1.536(3) . ?
C7_2 H7_2 1.0000 . ?
C8_2 C9_2 1.534(3) . ?
C8_2 H8A_2 0.9900 . ?
C8_2 H8B_2 0.9900 . ?
C9_2 C10_2 1.527(4) . ?
C9_2 H9_2 1.0000 . ?
C10_2 H10A_2 0.9900 . ?
C10_2 H10B_2 0.9900 . ?
ClA_5 O4A_5 1.411(4) . ?
ClA_5 O3A_5 1.412(4) . ?
ClA_5 O1A_5 1.420(5) . ?
ClA_5 O2A_5 1.424(3) . ?
ClB_5 O1B_5 1.383(6) . ?
ClB_5 O4B_5 1.420(6) . ?
ClB_5 O2B_5 1.434(5) . ?
ClB_5 O3B_5 1.429(6) . ?
C4_3 C9_3 1.392(3) . ?
C4_3 C5_3 1.397(3) . ?
C4_3 H4_3 0.9500 . ?
C5_3 C6_3 1.401(3) . ?
C5_3 H5_3 0.9500 . ?
C6_3 C7_3 1.396(3) . ?
C6_3 H6_3 0.9500 . ?
C9_3 C8_3 1.421(2) . ?
C9_3 C3_3 1.468(3) . ?
C3_3 C2_3 1.425(3) . ?
C3_3 H3_3 0.9500 . ?
C8_3 C7_3 1.395(3) . ?
C8_3 C1_3 1.471(3) . ?
C7_3 H7_3 0.9500 . ?
C1_3 C2_3 1.403(3) . ?
C1_3 H1_3 0.9500 . ?
C2_3 H2_3 0.9500 . ?
P_4 C1_4 1.8038(19) . ?
P_4 C7_4 1.8152(16) . ?
P_4 C13_4 1.8196(17) . ?
C12_4 C11_4 1.391(2) . ?
C12_4 C7_4 1.392(2) . ?
C12_4 H12_4 0.9500 . ?
C11_4 C10_4 1.394(3) . ?
C11_4 H11_4 0.9500 . ?
C10_4 OB_4 1.363(2) . ?
C10_4 C9_4 1.391(3) . ?
C9_4 C8_4 1.394(2) . ?
C9_4 H9_4 0.9500 . ?
C8_4 C7_4 1.401(2) . ?
C8_4 H8_4 0.9500 . ?
C1_4 C6_4 1.396(2) . ?
C1_4 C2_4 1.399(2) . ?
C6_4 C5_4 1.390(3) . ?
C6_4 H6_4 0.9500 . ?
C5_4 C4_4 1.395(2) . ?
C5_4 H5_4 0.9500 . ?
C4_4 OA_4 1.353(2) . ?
C4_4 C3_4 1.398(2) . ?
C3_4 C2_4 1.382(3) . ?
C3_4 H3_4 0.9500 . ?
C2_4 H2_4 0.9500 . ?
C13_4 C14_4 1.393(2) . ?
C13_4 C18_4 1.398(2) . ?
C14_4 C15_4 1.394(2) . ?
C14_4 H14_4 0.9500 . ?
C15_4 C16_4 1.401(2) . ?
C15_4 H15_4 0.9500 . ?
C16_4 OC_4 1.362(2) . ?
C16_4 C17_4 1.388(3) . ?
C17_4 C18_4 1.389(2) . ?
C17_4 H17_4 0.9500 . ?
C18_4 H18_4 0.9500 . ?
OA_4 CA_4 1.427(2) . ?
CA_4 HA1_4 0.9800 . ?
CA_4 HA2_4 0.9800 . ?
CA_4 HA3_4 0.9800 . ?
OC_4 CC_4 1.429(3) . ?
CC_4 HC1_4 0.9800 . ?
CC_4 HC2_4 0.9800 . ?
CC_4 HC3_4 0.9800 . ?
OB_4 CB_4 1.452(3) . ?
CB_4 HB1_4 0.9800 . ?
CB_4 HB2_4 0.9800 . ?
CB_4 HB3_4 0.9800 . ?

loop_
_geom_torsion_atom_site_label_1
_geom_torsion_atom_site_label_2
_geom_torsion_atom_site_label_3
_geom_torsion_atom_site_label_4
_geom_torsion
_geom_torsion_site_symmetry_1
_geom_torsion_site_symmetry_2
_geom_torsion_site_symmetry_3
_geom_torsion_site_symmetry_4
_geom_torsion_publ_flag
N_2 C1_2 C2_2 C5_2 179.11(15) . . . . ?
C3_2 C1_2 C2_2 C5_2 60.58(19) . . . . ?
C4_2 C1_2 C2_2 C5_2 -61.72(19) . . . . ?
N_2 C1_2 C3_2 C7_2 178.70(17) . . . . ?
C2_2 C1_2 C3_2 C7_2 -61.3(2) . . . . ?
C4_2 C1_2 C3_2 C7_2 60.9(2) . . . . ?
N_2 C1_2 C4_2 C9_2 -178.40(17) . . . . ?
C2_2 C1_2 C4_2 C9_2 61.3(2) . . . . ?
C3_2 C1_2 C4_2 C9_2 -60.9(2) . . . . ?
C1_2 C2_2 C5_2 C6_2 -59.4(2) . . . . ?
C1_2 C2_2 C5_2 C10_2 60.6(2) . . . . ?
C10_2 C5_2 C6_2 C7_2 -59.9(2) . . . . ?
C2_2 C5_2 C6_2 C7_2 59.7(3) . . . . ?
C5_2 C6_2 C7_2 C8_2 59.8(2) . . . . ?
C5_2 C6_2 C7_2 C3_2 -59.8(2) . . . . ?
C1_2 C3_2 C7_2 C6_2 60.1(2) . . . . ?
C1_2 C3_2 C7_2 C8_2 -59.9(2) . . . . ?
C6_2 C7_2 C8_2 C9_2 -59.4(2) . . . . ?
C3_2 C7_2 C8_2 C9_2 60.4(3) . . . . ?
C1_2 C4_2 C9_2 C10_2 -60.1(2) . . . . ?
C1_2 C4_2 C9_2 C8_2 60.4(2) . . . . ?
C7_2 C8_2 C9_2 C10_2 59.4(2) . . . . ?
C7_2 C8_2 C9_2 C4_2 -61.0(3) . . . . ?
C4_2 C9_2 C10_2 C5_2 60.6(2) . . . . ?
C8_2 C9_2 C10_2 C5_2 -59.8(2) . . . . ?
C6_2 C5_2 C10_2 C9_2 59.8(2) . . . . ?
C2_2 C5_2 C10_2 C9_2 -60.5(2) . . . . ?
C9_3 C4_3 C5_3 C6_3 -0.8(3) . . . . ?
C4_3 C5_3 C6_3 C7_3 -1.2(3) . . . . ?
C5_3 C4_3 C9_3 C8_3 2.1(2) . . . . ?
C5_3 C4_3 C9_3 C3_3 -179.70(17) . . . . ?
C5_3 C4_3 C9_3 Pd_1 98.06(19) . . . . ?
C4_3 C9_3 C3_3 C2_3 173.73(17) . . . . ?
C8_3 C9_3 C3_3 C2_3 -7.91(18) . . . . ?
Pd_1 C9_3 C3_3 C2_3 -69.34(12) . . . . ?
C4_3 C9_3 C3_3 Pd_1 -116.93(18) . . . . ?
C8_3 C9_3 C3_3 Pd_1 61.44(12) . . . . ?
C4_3 C9_3 C8_3 C7_3 -1.4(2) . . . . ?
C3_3 C9_3 C8_3 C7_3 -179.99(16) . . . . ?
Pd_1 C9_3 C8_3 C7_3 -128.13(16) . . . . ?
C4_3 C9_3 C8_3 C1_3 178.01(15) . . . . ?
C3_3 C9_3 C8_3 C1_3 -0.58(18) . . . . ?
Pd_1 C9_3 C8_3 C1_3 51.28(11) . . . . ?
C4_3 C9_3 C8_3 Pd_1 126.73(16) . . . . ?
C3_3 C9_3 C8_3 Pd_1 -51.86(11) . . . . ?
C9_3 C8_3 C7_3 C6_3 -0.6(3) . . . . ?
C1_3 C8_3 C7_3 C6_3 -179.89(18) . . . . ?
Pd_1 C8_3 C7_3 C6_3 -93.3(2) . . . . ?
C5_3 C6_3 C7_3 C8_3 1.9(3) . . . . ?
C7_3 C8_3 C1_3 C2_3 -171.65(19) . . . . ?
C9_3 C8_3 C1_3 C2_3 9.04(19) . . . . ?
Pd_1 C8_3 C1_3 C2_3 66.62(12) . . . . ?
C7_3 C8_3 C1_3 Pd_1 121.73(19) . . . . ?
C9_3 C8_3 C1_3 Pd_1 -57.58(12) . . . . ?
C8_3 C1_3 C2_3 C3_3 -14.1(2) . . . . ?
Pd_1 C1_3 C2_3 C3_3 62.05(12) . . . . ?
C8_3 C1_3 C2_3 Pd_1 -76.12(12) . . . . ?
C9_3 C3_3 C2_3 C1_3 13.7(2) . . . . ?
Pd_1 C3_3 C2_3 C1_3 -64.26(13) . . . . ?
C9_3 C3_3 C2_3 Pd_1 77.92(12) . . . . ?
C7_4 C12_4 C11_4 C10_4 -0.1(3) . . . . ?
C12_4 C11_4 C10_4 OB_4 178.09(17) . . . . ?
C12_4 C11_4 C10_4 C9_4 -2.0(3) . . . . ?
OB_4 C10_4 C9_4 C8_4 -177.85(17) . . . . ?
C11_4 C10_4 C9_4 C8_4 2.2(3) . . . . ?
C10_4 C9_4 C8_4 C7_4 -0.4(3) . . . . ?
C11_4 C12_4 C7_4 C8_4 1.8(3) . . . . ?
C11_4 C12_4 C7_4 P_4 -174.26(14) . . . . ?
C9_4 C8_4 C7_4 C12_4 -1.6(3) . . . . ?
C9_4 C8_4 C7_4 P_4 174.62(14) . . . . ?
C1_4 P_4 C7_4 C12_4 115.66(15) . . . . ?
C13_4 P_4 C7_4 C12_4 6.68(17) . . . . ?
Pd_1 P_4 C7_4 C12_4 -119.85(14) . . . . ?
C1_4 P_4 C7_4 C8_4 -60.38(15) . . . . ?
C13_4 P_4 C7_4 C8_4 -169.37(14) . . . . ?
Pd_1 P_4 C7_4 C8_4 64.11(16) . . . . ?
C7_4 P_4 C1_4 C6_4 -31.27(15) . . . . ?
C13_4 P_4 C1_4 C6_4 78.85(14) . . . . ?
Pd_1 P_4 C1_4 C6_4 -158.91(12) . . . . ?
C7_4 P_4 C1_4 C2_4 155.81(13) . . . . ?
C13_4 P_4 C1_4 C2_4 -94.07(14) . . . . ?
Pd_1 P_4 C1_4 C2_4 28.16(14) . . . . ?
C2_4 C1_4 C6_4 C5_4 0.0(2) . . . . ?
P_4 C1_4 C6_4 C5_4 -173.00(13) . . . . ?
C1_4 C6_4 C5_4 C4_4 -0.4(3) . . . . ?
C6_4 C5_4 C4_4 OA_4 -179.10(16) . . . . ?
C6_4 C5_4 C4_4 C3_4 0.6(3) . . . . ?
OA_4 C4_4 C3_4 C2_4 179.25(16) . . . . ?
C5_4 C4_4 C3_4 C2_4 -0.5(3) . . . . ?
C4_4 C3_4 C2_4 C1_4 0.1(3) . . . . ?
C6_4 C1_4 C2_4 C3_4 0.1(2) . . . . ?
P_4 C1_4 C2_4 C3_4 173.23(14) . . . . ?
C1_4 P_4 C13_4 C14_4 169.43(13) . . . . ?
C7_4 P_4 C13_4 C14_4 -81.63(14) . . . . ?
Pd_1 P_4 C13_4 C14_4 47.56(14) . . . . ?
C1_4 P_4 C13_4 C18_4 -8.21(14) . . . . ?
C7_4 P_4 C13_4 C18_4 100.72(14) . . . . ?
Pd_1 P_4 C13_4 C18_4 -130.08(12) . . . . ?
C18_4 C13_4 C14_4 C15_4 -0.4(2) . . . . ?
P_4 C13_4 C14_4 C15_4 -178.11(13) . . . . ?
C13_4 C14_4 C15_4 C16_4 1.5(2) . . . . ?
C14_4 C15_4 C16_4 OC_4 178.69(16) . . . . ?
C14_4 C15_4 C16_4 C17_4 -1.4(2) . . . . ?
OC_4 C16_4 C17_4 C18_4 -179.88(15) . . . . ?
C15_4 C16_4 C17_4 C18_4 0.2(3) . . . . ?
C16_4 C17_4 C18_4 C13_4 0.9(3) . . . . ?
C14_4 C13_4 C18_4 C17_4 -0.8(2) . . . . ?
P_4 C13_4 C18_4 C17_4 176.84(12) . . . . ?
C5_4 C4_4 OA_4 CA_4 8.2(3) . . . . ?
C3_4 C4_4 OA_4 CA_4 -171.54(17) . . . . ?
C17_4 C16_4 OC_4 CC_4 -172.9(2) . . . . ?
C15_4 C16_4 OC_4 CC_4 7.0(3) . . . . ?
C9_4 C10_4 OB_4 CB_4 1.2(3) . . . . ?
C11_4 C10_4 OB_4 CB_4 -178.88(17) . . . . ?
